data_4513767
loop_
_publ_author_name
'Ghorai, Debasish'
'Dutta, Champak'
'Choudhury, Joyanta'

_publ_section_title
;
 Switching of &#x201C;Rollover Pathway&#x201D; in Rhodium(III)-Catalyzed
 C--H Activation of Chelating Molecules
;
_journal_name_full 'ACS Catalysis'
_journal_page_first 709
_journal_paper_doi 10.1021/acscatal.5b02540
_journal_year 2015
_chemical_formula_sum 'C23 H31 Cl N3 Rh'
_chemical_formula_weight 487.87
_chemical_name_systematic
;
 ?
;
_space_group_crystal_system trigonal
_space_group_IT_number 148
_space_group_name_Hall '-R 3'
_space_group_name_H-M_alt 'R -3 :H'
_symmetry_space_group_name_Hall '-R 3'
_symmetry_space_group_name_H-M 'R -3 :H'
_atom_sites_solution_hydrogens geom
_audit_creation_method SHELXL-2014
_cell_angle_alpha 90
_cell_angle_beta 90
_cell_angle_gamma 120
_cell_formula_units_Z 18
_cell_length_a 21.5542(10)
_cell_length_b 21.5542(10)
_cell_length_c 26.557(3)
_cell_measurement_reflns_used 6948
_cell_measurement_temperature 150(2)
_cell_measurement_theta_max 30.000
_cell_measurement_theta_min 1.890
_cell_volume 10685.0(14)
_computing_cell_refinement 'Bruker XSCANS'
_computing_data_collection 'Bruker XSCANS'
_computing_data_reduction 'Bruker SHELXTL'
_computing_structure_refinement 'SHELXL-2014 (Sheldrick, 2014)'
_computing_structure_solution SIR-92
_diffrn_ambient_temperature 150(2)
_diffrn_measured_fraction_theta_full 0.999
_diffrn_measured_fraction_theta_max 1.000
_diffrn_measurement_device_type 'Bruker P4'
_diffrn_measurement_method '\w scans'
_diffrn_radiation_type MoK\a
_diffrn_radiation_wavelength 0.71073
_diffrn_reflns_av_R_equivalents 0.0629
_diffrn_reflns_av_unetI/netI 0.0231
_diffrn_reflns_laue_measured_fraction_full 0.999
_diffrn_reflns_laue_measured_fraction_max 1.000
_diffrn_reflns_limit_h_max 30
_diffrn_reflns_limit_h_min -30
_diffrn_reflns_limit_k_max 30
_diffrn_reflns_limit_k_min -30
_diffrn_reflns_limit_l_max 37
_diffrn_reflns_limit_l_min -37
_diffrn_reflns_number 132211
_diffrn_reflns_point_group_measured_fraction_full 0.999
_diffrn_reflns_point_group_measured_fraction_max 1.000
_diffrn_reflns_theta_full 25.242
_diffrn_reflns_theta_max 30.000
_diffrn_reflns_theta_min 1.890
_diffrn_source 'sealed tube'
_exptl_absorpt_coefficient_mu 0.844
_exptl_absorpt_correction_T_max 0.905
_exptl_absorpt_correction_T_min 0.832
_exptl_absorpt_correction_type multi-scan
_exptl_absorpt_process_details SADABS
_exptl_crystal_colour Orange
_exptl_crystal_density_diffrn 1.365
_exptl_crystal_description Prism
_exptl_crystal_F_000 4536
_exptl_crystal_size_max 0.200
_exptl_crystal_size_mid 0.130
_exptl_crystal_size_min 0.110
_refine_diff_density_max 0.479
_refine_diff_density_min -0.449
_refine_diff_density_rms 0.078
_refine_ls_extinction_method none
_refine_ls_goodness_of_fit_ref 1.095
_refine_ls_hydrogen_treatment constr
_refine_ls_matrix_type full
_refine_ls_number_parameters 254
_refine_ls_number_reflns 6948
_refine_ls_number_restraints 0
_refine_ls_restrained_S_all 1.095
_refine_ls_R_factor_all 0.0498
_refine_ls_R_factor_gt 0.0379
_refine_ls_shift/su_max 0.001
_refine_ls_shift/su_mean 0.000
_refine_ls_structure_factor_coef Fsqd
_refine_ls_weighting_details 'w=1/[\s^2^(Fo^2^)+(0.0368P)^2^+30.0144P] where P=(Fo^2^+2Fc^2^)/3'
_refine_ls_weighting_scheme calc
_refine_ls_wR_factor_gt 0.0838
_refine_ls_wR_factor_ref 0.0887
_reflns_Friedel_coverage 0.000
_reflns_number_gt 6131
_reflns_number_total 6948
_reflns_threshold_expression 'I > 2\s(I)'
_cod_data_source_file cs5b02540_si_002.cif
_cod_data_source_block 10
_cod_original_cell_volume 10684.8(15)
_cod_database_code 4513767
_shelx_space_group_comment
;
The symmetry employed for this shelxl refinement is uniquely defined
by the following loop, which should always be used as a source of
symmetry information in preference to the above space-group names.
They are only intended as comments.
;
_shelx_estimated_absorpt_t_min 0.849
_shelx_estimated_absorpt_t_max 0.913
_shelxl_version_number 2014-3

loop_
_space_group_symop_operation_xyz
'x, y, z'
'-y, x-y, z'
'-x+y, -x, z'
'x+2/3, y+1/3, z+1/3'
'-y+2/3, x-y+1/3, z+1/3'
'-x+y+2/3, -x+1/3, z+1/3'
'x+1/3, y+2/3, z+2/3'
'-y+1/3, x-y+2/3, z+2/3'
'-x+y+1/3, -x+2/3, z+2/3'
'-x, -y, -z'
'y, -x+y, -z'
'x-y, x, -z'
'-x+2/3, -y+1/3, -z+1/3'
'y+2/3, -x+y+1/3, -z+1/3'
'x-y+2/3, x+1/3, -z+1/3'
'-x+1/3, -y+2/3, -z+2/3'
'y+1/3, -x+y+2/3, -z+2/3'
'x-y+1/3, x+2/3, -z+2/3'

loop_
_atom_site_label
_atom_site_type_symbol
_atom_site_fract_x
_atom_site_fract_y
_atom_site_fract_z
_atom_site_U_iso_or_equiv
_atom_site_adp_type
_atom_site_occupancy
_atom_site_site_symmetry_order
_atom_site_calc_flag
_atom_site_refinement_flags_posn
_atom_site_refinement_flags_adp
C1 C 0.84795(12) 0.01875(12) 0.13937(9) 0.0291(4) Uani 1 1 d . .
C2 C 0.91295(16) 0.0877(2) 0.06300(11) 0.0637(10) Uani 1 1 d . .
H2A H 0.9547 0.0894 0.0488 0.096 Uiso 1 1 calc R U
H2B H 0.9167 0.1338 0.0596 0.096 Uiso 1 1 calc R U
H2C H 0.8711 0.0524 0.0455 0.096 Uiso 1 1 calc R U
C3 C 0.96592(13) 0.09444(14) 0.14913(10) 0.0405(6) Uani 1 1 d . .
H3 H 1.0127 0.1298 0.1420 0.049 Uiso 1 1 calc R U
C4 C 0.94223(12) 0.05894(12) 0.19265(9) 0.0328(5) Uani 1 1 d . .
H4 H 0.9691 0.0642 0.2214 0.039 Uiso 1 1 calc R U
C5 C 0.81913(11) -0.04727(11) 0.21404(8) 0.0239(4) Uani 1 1 d . .
C6 C 0.75465(11) -0.08833(12) 0.18804(9) 0.0272(4) Uani 1 1 d . .
C7 C 0.70892(12) -0.15211(12) 0.21204(10) 0.0333(5) Uani 1 1 d . .
H7 H 0.6656 -0.1844 0.1971 0.040 Uiso 1 1 calc R U
C8 C 0.72736(12) -0.16842(12) 0.25864(10) 0.0334(5) Uani 1 1 d . .
H8 H 0.6963 -0.2116 0.2743 0.040 Uiso 1 1 calc R U
C9 C 0.79133(12) -0.12102(12) 0.28163(8) 0.0272(4) Uani 1 1 d . .
C10 C 0.81451(13) -0.13196(12) 0.33369(9) 0.0306(5) Uani 1 1 d . .
C11 C 0.89002(15) -0.12095(16) 0.33122(10) 0.0432(6) Uani 1 1 d . .
H11A H 0.9041 -0.1279 0.3641 0.065 Uiso 1 1 calc R U
H11B H 0.8908 -0.1548 0.3081 0.065 Uiso 1 1 calc R U
H11C H 0.9227 -0.0732 0.3199 0.065 Uiso 1 1 calc R U
C12 C 0.81491(16) -0.07607(15) 0.36941(10) 0.0424(6) Uani 1 1 d . .
H12A H 0.7676 -0.0824 0.3713 0.064 Uiso 1 1 calc R U
H12B H 0.8298 -0.0818 0.4023 0.064 Uiso 1 1 calc R U
H12C H 0.8476 -0.0289 0.3570 0.064 Uiso 1 1 calc R U
C13 C 0.76360(17) -0.20678(14) 0.35430(10) 0.0444(6) Uani 1 1 d . .
H13A H 0.7159 -0.2140 0.3559 0.067 Uiso 1 1 calc R U
H13B H 0.7641 -0.2421 0.3325 0.067 Uiso 1 1 calc R U
H13C H 0.7788 -0.2113 0.3874 0.067 Uiso 1 1 calc R U
C14 C 0.64223(13) -0.08460(14) 0.08047(11) 0.0382(6) Uani 1 1 d . .
C15 C 0.63287(14) -0.07116(17) 0.13043(11) 0.0445(6) Uani 1 1 d . .
C16 C 0.68265(16) 0.00203(17) 0.14103(10) 0.0441(7) Uani 1 1 d . .
C17 C 0.71815(14) 0.03541(14) 0.09442(11) 0.0389(6) Uani 1 1 d . .
C18 C 0.69481(13) -0.01835(15) 0.05744(9) 0.0337(5) Uani 1 1 d . .
C19 C 0.7169(2) -0.0114(2) 0.00362(11) 0.0675(11) Uani 1 1 d . .
H19A H 0.6918 -0.0574 -0.0124 0.101 Uiso 1 1 calc R U
H19B H 0.7056 0.0212 -0.0131 0.101 Uiso 1 1 calc R U
H19C H 0.7676 0.0066 0.0017 0.101 Uiso 1 1 calc R U
C20 C 0.7676(2) 0.11409(18) 0.08821(19) 0.0823(14) Uani 1 1 d . .
H20A H 0.7738 0.1376 0.1201 0.123 Uiso 1 1 calc R U
H20B H 0.8132 0.1225 0.0762 0.123 Uiso 1 1 calc R U
H20C H 0.7476 0.1327 0.0644 0.123 Uiso 1 1 calc R U
C21 C 0.6857(3) 0.0398(3) 0.18917(13) 0.0889(16) Uani 1 1 d . .
H21A H 0.7237 0.0887 0.1873 0.133 Uiso 1 1 calc R U
H21B H 0.6410 0.0385 0.1943 0.133 Uiso 1 1 calc R U
H21C H 0.6944 0.0164 0.2168 0.133 Uiso 1 1 calc R U
C22 C 0.5777(2) -0.1239(3) 0.16647(18) 0.0950(17) Uani 1 1 d . .
H22A H 0.5826 -0.1012 0.1985 0.143 Uiso 1 1 calc R U
H22B H 0.5306 -0.1399 0.1533 0.143 Uiso 1 1 calc R U
H22C H 0.5846 -0.1642 0.1706 0.143 Uiso 1 1 calc R U
C23 C 0.60415(19) -0.15543(19) 0.05333(18) 0.0769(13) Uani 1 1 d . .
H23A H 0.6210 -0.1492 0.0192 0.115 Uiso 1 1 calc R U
H23B H 0.6137 -0.1893 0.0701 0.115 Uiso 1 1 calc R U
H23C H 0.5535 -0.1729 0.0534 0.115 Uiso 1 1 calc R U
N1 N 0.90745(11) 0.06861(12) 0.11645(8) 0.0385(5) Uani 1 1 d . .
N2 N 0.86948(9) 0.01277(10) 0.18615(7) 0.0259(4) Uani 1 1 d . .
N3 N 0.83881(10) -0.05942(10) 0.25828(7) 0.0261(4) Uani 1 1 d . .
Cl1 Cl 0.77716(4) -0.11984(4) 0.07269(3) 0.04413(16) Uani 1 1 d . .
Rh1 Rh 0.74547(2) -0.04614(2) 0.12121(2) 0.02506(6) Uani 1 1 d . .

loop_
_atom_site_aniso_label
_atom_site_aniso_U_11
_atom_site_aniso_U_22
_atom_site_aniso_U_33
_atom_site_aniso_U_23
_atom_site_aniso_U_13
_atom_site_aniso_U_12
C1 0.0243(10) 0.0280(11) 0.0301(11) 0.0055(8) -0.0025(8) 0.0094(9)
C2 0.0387(15) 0.084(2) 0.0402(16) 0.0321(16) -0.0009(12) 0.0100(16)
C3 0.0229(11) 0.0384(13) 0.0427(14) 0.0119(11) -0.0055(10) 0.0023(10)
C4 0.0233(10) 0.0299(11) 0.0348(12) 0.0038(9) -0.0051(9) 0.0056(9)
C5 0.0219(9) 0.0218(9) 0.0284(10) 0.0025(8) 0.0020(8) 0.0113(8)
C6 0.0204(9) 0.0270(10) 0.0345(11) 0.0020(8) 0.0010(8) 0.0120(8)
C7 0.0222(10) 0.0271(11) 0.0430(13) 0.0020(9) -0.0017(9) 0.0067(9)
C8 0.0274(11) 0.0252(11) 0.0433(13) 0.0108(9) 0.0070(9) 0.0100(9)
C9 0.0274(10) 0.0261(10) 0.0312(11) 0.0056(8) 0.0060(8) 0.0156(9)
C10 0.0367(12) 0.0295(11) 0.0286(11) 0.0057(9) 0.0066(9) 0.0188(10)
C11 0.0458(15) 0.0575(17) 0.0378(13) 0.0128(12) 0.0029(11) 0.0345(14)
C12 0.0525(16) 0.0419(14) 0.0374(13) -0.0009(11) 0.0046(12) 0.0270(13)
C13 0.0599(18) 0.0357(13) 0.0365(13) 0.0108(11) 0.0087(12) 0.0230(13)
C14 0.0234(11) 0.0394(13) 0.0566(16) -0.0121(11) -0.0134(10) 0.0194(10)
C15 0.0320(13) 0.0641(18) 0.0490(15) 0.0140(13) 0.0091(11) 0.0326(13)
C16 0.0584(17) 0.0675(19) 0.0309(12) -0.0119(12) -0.0102(11) 0.0499(16)
C17 0.0378(13) 0.0361(13) 0.0489(15) -0.0033(11) -0.0131(11) 0.0231(11)
C18 0.0343(12) 0.0520(15) 0.0280(11) -0.0026(10) -0.0055(9) 0.0316(12)
C19 0.088(3) 0.132(3) 0.0306(14) 0.0036(17) 0.0033(15) 0.091(3)
C20 0.068(2) 0.0367(17) 0.135(4) 0.004(2) -0.038(2) 0.0205(17)
C21 0.136(4) 0.146(4) 0.0483(19) -0.045(2) -0.033(2) 0.118(4)
C22 0.055(2) 0.142(4) 0.110(3) 0.071(3) 0.047(2) 0.065(3)
C23 0.054(2) 0.060(2) 0.126(4) -0.047(2) -0.050(2) 0.0351(18)
N1 0.0248(9) 0.0415(12) 0.0348(11) 0.0151(9) -0.0018(8) 0.0058(9)
N2 0.0214(8) 0.0240(8) 0.0276(9) 0.0037(7) -0.0014(7) 0.0078(7)
N3 0.0260(9) 0.0255(9) 0.0276(9) 0.0025(7) 0.0017(7) 0.0133(7)
Cl1 0.0476(4) 0.0644(4) 0.0414(3) -0.0108(3) -0.0084(3) 0.0438(3)
Rh1 0.02033(9) 0.02834(9) 0.02682(9) 0.00011(6) -0.00218(6) 0.01238(7)

loop_
_atom_type_symbol
_atom_type_description
_atom_type_scat_dispersion_real
_atom_type_scat_dispersion_imag
_atom_type_scat_source
C C 0.0033 0.0016 'International Tables Vol C Tables 4.2.6.8 and 6.1.1.4'
H H 0.0000 0.0000 'International Tables Vol C Tables 4.2.6.8 and 6.1.1.4'
N N 0.0061 0.0033 'International Tables Vol C Tables 4.2.6.8 and 6.1.1.4'
Cl Cl 0.1484 0.1585 'International Tables Vol C Tables 4.2.6.8 and 6.1.1.4'
Rh Rh -1.1178 0.9187 'International Tables Vol C Tables 4.2.6.8 and 6.1.1.4'

loop_
_geom_angle_atom_site_label_1
_geom_angle_atom_site_label_2
_geom_angle_atom_site_label_3
_geom_angle
N1 C1 N2 104.89(19)
N1 C1 Rh1 137.19(17)
N2 C1 Rh1 117.84(15)
N1 C2 H2A 109.5
N1 C2 H2B 109.5
H2A C2 H2B 109.5
N1 C2 H2C 109.5
H2A C2 H2C 109.5
H2B C2 H2C 109.5
C4 C3 N1 107.4(2)
C4 C3 H3 126.3
N1 C3 H3 126.3
C3 C4 N2 105.9(2)
C3 C4 H4 127.0
N2 C4 H4 127.0
N3 C5 C6 129.0(2)
N3 C5 N2 118.22(19)
C6 C5 N2 112.66(18)
C7 C6 C5 112.9(2)
C7 C6 Rh1 131.42(17)
C5 C6 Rh1 115.61(15)
C6 C7 C8 120.5(2)
C6 C7 H7 119.8
C8 C7 H7 119.8
C9 C8 C7 120.6(2)
C9 C8 H8 119.7
C7 C8 H8 119.7
N3 C9 C8 120.5(2)
N3 C9 C10 114.9(2)
C8 C9 C10 124.6(2)
C11 C10 C9 110.07(19)
C11 C10 C13 109.1(2)
C9 C10 C13 111.7(2)
C11 C10 C12 108.6(2)
C9 C10 C12 108.24(19)
C13 C10 C12 109.1(2)
C10 C11 H11A 109.5
C10 C11 H11B 109.5
H11A C11 H11B 109.5
C10 C11 H11C 109.5
H11A C11 H11C 109.5
H11B C11 H11C 109.5
C10 C12 H12A 109.5
C10 C12 H12B 109.5
H12A C12 H12B 109.5
C10 C12 H12C 109.5
H12A C12 H12C 109.5
H12B C12 H12C 109.5
C10 C13 H13A 109.5
C10 C13 H13B 109.5
H13A C13 H13B 109.5
C10 C13 H13C 109.5
H13A C13 H13C 109.5
H13B C13 H13C 109.5
C15 C14 C18 108.8(2)
C15 C14 C23 127.1(3)
C18 C14 C23 124.1(3)
C15 C14 Rh1 71.46(14)
C18 C14 Rh1 72.15(13)
C23 C14 Rh1 123.10(18)
C14 C15 C16 108.1(2)
C14 C15 C22 126.1(3)
C16 C15 C22 125.7(3)
C14 C15 Rh1 72.02(14)
C16 C15 Rh1 68.04(14)
C22 C15 Rh1 127.4(2)
C15 C16 C17 107.5(2)
C15 C16 C21 125.1(3)
C17 C16 C21 126.3(3)
C15 C16 Rh1 73.94(15)
C17 C16 Rh1 74.05(15)
C21 C16 Rh1 127.3(2)
C18 C17 C16 107.8(2)
C18 C17 C20 128.1(3)
C16 C17 C20 124.1(3)
C18 C17 Rh1 72.55(14)
C16 C17 Rh1 67.47(14)
C20 C17 Rh1 127.6(2)
C17 C18 C14 107.5(2)
C17 C18 C19 128.5(3)
C14 C18 C19 124.1(3)
C17 C18 Rh1 70.89(13)
C14 C18 Rh1 70.31(13)
C19 C18 Rh1 125.08(17)
C18 C19 H19A 109.5
C18 C19 H19B 109.5
H19A C19 H19B 109.5
C18 C19 H19C 109.5
H19A C19 H19C 109.5
H19B C19 H19C 109.5
C17 C20 H20A 109.5
C17 C20 H20B 109.5
H20A C20 H20B 109.5
C17 C20 H20C 109.5
H20A C20 H20C 109.5
H20B C20 H20C 109.5
C16 C21 H21A 109.5
C16 C21 H21B 109.5
H21A C21 H21B 109.5
C16 C21 H21C 109.5
H21A C21 H21C 109.5
H21B C21 H21C 109.5
C15 C22 H22A 109.5
C15 C22 H22B 109.5
H22A C22 H22B 109.5
C15 C22 H22C 109.5
H22A C22 H22C 109.5
H22B C22 H22C 109.5
C14 C23 H23A 109.5
C14 C23 H23B 109.5
H23A C23 H23B 109.5
C14 C23 H23C 109.5
H23A C23 H23C 109.5
H23B C23 H23C 109.5
C1 N1 C3 110.4(2)
C1 N1 C2 125.2(2)
C3 N1 C2 124.0(2)
C1 N2 C4 111.39(18)
C1 N2 C5 115.16(18)
C4 N2 C5 131.88(19)
C5 N3 C9 116.22(19)
C1 Rh1 C6 77.46(9)
C1 Rh1 C16 110.32(11)
C6 Rh1 C16 103.12(10)
C1 Rh1 C15 146.74(11)
C6 Rh1 C15 97.65(9)
C16 Rh1 C15 38.02(12)
C1 Rh1 C14 158.14(10)
C6 Rh1 C14 123.76(10)
C16 Rh1 C14 62.89(10)
C15 Rh1 C14 36.52(10)
C1 Rh1 C17 99.24(9)
C6 Rh1 C17 138.43(10)
C16 Rh1 C17 38.48(11)
C15 Rh1 C17 62.59(10)
C14 Rh1 C17 62.00(9)
C1 Rh1 C18 120.63(9)
C6 Rh1 C18 159.52(9)
C16 Rh1 C18 63.14(9)
C15 Rh1 C18 62.05(9)
C14 Rh1 C18 37.55(10)
C17 Rh1 C18 36.56(9)
C1 Rh1 Cl1 90.69(7)
C6 Rh1 Cl1 92.80(6)
C16 Rh1 Cl1 155.81(7)
C15 Rh1 Cl1 122.53(9)
C14 Rh1 Cl1 93.15(7)
C17 Rh1 Cl1 128.77(8)
C18 Rh1 Cl1 96.25(6)

loop_
_geom_bond_atom_site_label_1
_geom_bond_atom_site_label_2
_geom_bond_distance
C1 N1 1.339(3)
C1 N2 1.355(3)
C1 Rh1 1.995(2)
C2 N1 1.466(3)
C2 H2A 0.9600
C2 H2B 0.9600
C2 H2C 0.9600
C3 C4 1.339(3)
C3 N1 1.396(3)
C3 H3 0.9300
C4 N2 1.385(3)
C4 H4 0.9300
C5 N3 1.319(3)
C5 C6 1.401(3)
C5 N2 1.413(3)
C6 C7 1.383(3)
C6 Rh1 2.048(2)
C7 C8 1.397(3)
C7 H7 0.9300
C8 C9 1.382(3)
C8 H8 0.9300
C9 N3 1.355(3)
C9 C10 1.528(3)
C10 C11 1.524(3)
C10 C13 1.528(3)
C10 C12 1.530(3)
C11 H11A 0.9600
C11 H11B 0.9600
C11 H11C 0.9600
C12 H12A 0.9600
C12 H12B 0.9600
C12 H12C 0.9600
C13 H13A 0.9600
C13 H13B 0.9600
C13 H13C 0.9600
C14 C15 1.394(4)
C14 C18 1.442(4)
C14 C23 1.507(4)
C14 Rh1 2.228(2)
C15 C16 1.424(4)
C15 C22 1.507(4)
C15 Rh1 2.221(2)
C16 C17 1.444(4)
C16 C21 1.499(4)
C16 Rh1 2.143(2)
C17 C18 1.406(4)
C17 C20 1.494(4)
C17 Rh1 2.231(2)
C18 C19 1.490(4)
C18 Rh1 2.252(2)
C19 H19A 0.9600
C19 H19B 0.9600
C19 H19C 0.9600
C20 H20A 0.9600
C20 H20B 0.9600
C20 H20C 0.9600
C21 H21A 0.9600
C21 H21B 0.9600
C21 H21C 0.9600
C22 H22A 0.9600
C22 H22B 0.9600
C22 H22C 0.9600
C23 H23A 0.9600
C23 H23B 0.9600
C23 H23C 0.9600
Cl1 Rh1 2.3950(6)

loop_
_geom_hbond_atom_site_label_D
_geom_hbond_atom_site_label_H
_geom_hbond_atom_site_label_A
_geom_hbond_distance_DH
_geom_hbond_distance_HA
_geom_hbond_distance_DA
_geom_hbond_angle_DHA
_geom_hbond_site_symmetry_A
C3 H3 Cl1 0.93 2.70 3.512(3) 146.2 3_765
C3 H3 Cl1 0.93 2.70 3.512(3) 146.2 3_765

loop_
_geom_torsion_atom_site_label_1
_geom_torsion_atom_site_label_2
_geom_torsion_atom_site_label_3
_geom_torsion_atom_site_label_4
_geom_torsion
N1 C3 C4 N2 -0.9(3)
N3 C5 C6 C7 -4.6(3)
N2 C5 C6 C7 171.8(2)
N3 C5 C6 Rh1 177.22(18)
N2 C5 C6 Rh1 -6.4(2)
C5 C6 C7 C8 3.1(3)
Rh1 C6 C7 C8 -179.08(18)
C6 C7 C8 C9 0.3(4)
C7 C8 C9 N3 -3.1(4)
C7 C8 C9 C10 176.5(2)
N3 C9 C10 C11 -50.6(3)
C8 C9 C10 C11 129.7(2)
N3 C9 C10 C13 -171.9(2)
C8 C9 C10 C13 8.4(3)
N3 C9 C10 C12 67.9(3)
C8 C9 C10 C12 -111.7(3)
C18 C14 C15 C16 -4.2(3)
C23 C14 C15 C16 176.6(2)
Rh1 C14 C15 C16 58.66(18)
C18 C14 C15 C22 173.4(3)
C23 C14 C15 C22 -5.7(4)
Rh1 C14 C15 C22 -123.7(3)
C18 C14 C15 Rh1 -62.91(16)
C23 C14 C15 Rh1 117.9(3)
C14 C15 C16 C17 5.8(3)
C22 C15 C16 C17 -171.8(3)
Rh1 C15 C16 C17 67.00(17)
C14 C15 C16 C21 174.3(3)
C22 C15 C16 C21 -3.4(4)
Rh1 C15 C16 C21 -124.6(3)
C14 C15 C16 Rh1 -61.16(18)
C22 C15 C16 Rh1 121.2(3)
C15 C16 C17 C18 -5.2(3)
C21 C16 C17 C18 -173.5(3)
Rh1 C16 C17 C18 61.69(17)
C15 C16 C17 C20 171.9(3)
C21 C16 C17 C20 3.7(4)
Rh1 C16 C17 C20 -121.1(3)
C15 C16 C17 Rh1 -66.93(17)
C21 C16 C17 Rh1 124.8(3)
C16 C17 C18 C14 2.7(3)
C20 C17 C18 C14 -174.4(3)
Rh1 C17 C18 C14 61.13(16)
C16 C17 C18 C19 -178.6(2)
C20 C17 C18 C19 4.4(4)
Rh1 C17 C18 C19 -120.1(3)
C16 C17 C18 Rh1 -58.48(17)
C20 C17 C18 Rh1 124.5(3)
C15 C14 C18 C17 1.0(3)
C23 C14 C18 C17 -179.9(2)
Rh1 C14 C18 C17 -61.51(16)
C15 C14 C18 C19 -177.9(2)
C23 C14 C18 C19 1.3(4)
Rh1 C14 C18 C19 119.7(2)
C15 C14 C18 Rh1 62.47(17)
C23 C14 C18 Rh1 -118.3(2)
N2 C1 N1 C3 -0.8(3)
Rh1 C1 N1 C3 -177.3(2)
N2 C1 N1 C2 172.4(3)
Rh1 C1 N1 C2 -4.1(5)
C4 C3 N1 C1 1.1(3)
C4 C3 N1 C2 -172.2(3)
N1 C1 N2 C4 0.2(3)
Rh1 C1 N2 C4 177.53(16)
N1 C1 N2 C5 -167.2(2)
Rh1 C1 N2 C5 10.1(3)
C3 C4 N2 C1 0.4(3)
C3 C4 N2 C5 165.1(2)
N3 C5 N2 C1 174.7(2)
C6 C5 N2 C1 -2.1(3)
N3 C5 N2 C4 10.5(4)
C6 C5 N2 C4 -166.3(2)
C6 C5 N3 C9 2.0(3)
N2 C5 N3 C9 -174.13(18)
C8 C9 N3 C5 2.0(3)
C10 C9 N3 C5 -177.66(19)

loop_
_platon_squeeze_void_nr
_platon_squeeze_void_average_x
_platon_squeeze_void_average_y
_platon_squeeze_void_average_z
_platon_squeeze_void_volume
_platon_squeeze_void_count_electrons
_platon_squeeze_void_content
1 0.000 0.000 0.000 50 8 ' '
2 0.000 0.000 0.500 186 36 ' '
3 0.065 0.259 0.735 7 1 ' '
4 0.074 0.472 0.401 7 1 ' '
5 0.139 0.731 0.932 7 1 ' '
6 0.333 0.667 0.167 184 36 ' '
7 0.194 0.935 0.735 7 1 ' '
8 0.259 0.194 0.265 7 1 ' '
9 0.268 0.407 0.932 7 1 ' '
10 0.333 0.667 0.667 49 8 ' '
11 0.398 0.926 0.401 7 1 ' '
12 0.407 0.139 0.068 7 1 ' '
13 0.472 0.398 0.598 7 1 ' '
14 0.667 0.333 0.833 184 36 ' '
15 0.528 0.602 0.401 7 1 ' '
16 0.593 0.861 0.932 7 1 ' '
17 0.602 0.074 0.598 7 1 ' '
18 0.667 0.333 0.333 49 8 ' '
19 0.731 0.593 0.068 7 1 ' '
20 0.741 0.806 0.735 7 1 ' '
21 0.806 0.065 0.265 7 1 ' '
22 0.861 0.268 0.068 7 1 ' '
23 0.926 0.528 0.598 7 1 ' '
24 0.935 0.741 0.265 7 1 ' '
